data_4504427
loop_
_publ_author_name
'Jakonen, Minna'
'Oresmaa, Larisa'
'Haukka, Matti'

_publ_section_title
;
 Solid-State Packing of the Square-Planar [RhI(H2bim)(CO)2]2[A] Complexes
 (H2bim = 2,2-biimidazole; [A] = 2[Cl], 2[RhICl2(CO)2], [FeIICl4],
 [CoIICl4])
;
_journal_issue 12
_journal_name_full 'Crystal Growth &amp; Design'
_journal_page_first 2620
_journal_paper_doi 10.1021/cg070577t
_journal_volume 7
_journal_year 2007
_chemical_formula_moiety 'C8 H6 N4 O2 Rh, Cl'
_chemical_formula_sum 'C8 H6 Cl N4 O2 Rh'
_chemical_formula_weight 328.53
_chemical_name_systematic
; 
 ? 
;
_space_group_IT_number 14
_symmetry_cell_setting monoclinic
_symmetry_space_group_name_Hall '-P 2ybc'
_symmetry_space_group_name_H-M 'P 1 21/c 1'
_atom_sites_solution_hydrogens geom
_atom_sites_solution_primary direct
_atom_sites_solution_secondary difmap
_audit_creation_method SHELXL-97
_cell_angle_alpha 90.00
_cell_angle_beta 92.421(9)
_cell_angle_gamma 90.00
_cell_formula_units_Z 8
_cell_length_a 13.8955(14)
_cell_length_b 9.4945(10)
_cell_length_c 16.461(2)
_cell_measurement_reflns_used 9592
_cell_measurement_temperature 120(2)
_cell_measurement_theta_max 28.70
_cell_measurement_theta_min 1.00
_cell_volume 2169.8(4)
_computing_cell_refinement 'EvalCCD (Duisenberg, 1998-2003)'
_computing_data_collection 'Collect (Bruker AXS BV, 1997-2004)'
_computing_data_reduction 'EvalCCD (Duisenberg, 1998-2003)'
_computing_molecular_graphics 'Diamond v.3.1d (Brandenburg, 2006)'
_computing_publication_material 'SHELXL-97 (Sheldrick, 1997)'
_computing_structure_refinement 'SHELXL-97 (Sheldrick, 1997)'
_computing_structure_solution 'SHELXS-97 (Sheldrick, 1997)'
_diffrn_ambient_temperature 120(2)
_diffrn_detector_area_resol_mean 9
_diffrn_measured_fraction_theta_full 0.998
_diffrn_measured_fraction_theta_max 0.998
_diffrn_measurement_device '95mm CCD camera on \k-goniostat'
_diffrn_measurement_device_type 'Nonius KappaCCD'
_diffrn_measurement_method '\f scans and \w scans with \k offset'
_diffrn_radiation_monochromator 'horizontally mounted graphite crystal'
_diffrn_radiation_source 'fine-focus sealed tube'
_diffrn_radiation_type MoK\a
_diffrn_radiation_wavelength 0.71073
_diffrn_reflns_av_R_equivalents 0.0475
_diffrn_reflns_av_sigmaI/netI 0.0351
_diffrn_reflns_limit_h_max 18
_diffrn_reflns_limit_h_min -14
_diffrn_reflns_limit_k_max 12
_diffrn_reflns_limit_k_min -12
_diffrn_reflns_limit_l_max 22
_diffrn_reflns_limit_l_min -22
_diffrn_reflns_number 34545
_diffrn_reflns_theta_full 28.50
_diffrn_reflns_theta_max 28.50
_diffrn_reflns_theta_min 2.48
_exptl_absorpt_coefficient_mu 1.809
_exptl_absorpt_correction_T_max 0.8585
_exptl_absorpt_correction_T_min 0.6981
_exptl_absorpt_correction_type multi-scan
_exptl_absorpt_process_details 'SADABS v.2.10 (Sheldrick, 2003)'
_exptl_crystal_colour orange
_exptl_crystal_density_diffrn 2.011
_exptl_crystal_density_method 'not measured'
_exptl_crystal_description needle
_exptl_crystal_F_000 1280
_exptl_crystal_size_max 0.21
_exptl_crystal_size_mid 0.11
_exptl_crystal_size_min 0.09
_refine_diff_density_max 0.480
_refine_diff_density_min -0.565
_refine_diff_density_rms 0.112
_refine_ls_extinction_method none
_refine_ls_goodness_of_fit_ref 1.064
_refine_ls_hydrogen_treatment constr
_refine_ls_matrix_type full
_refine_ls_number_parameters 289
_refine_ls_number_reflns 5498
_refine_ls_number_restraints 0
_refine_ls_restrained_S_all 1.064
_refine_ls_R_factor_all 0.0394
_refine_ls_R_factor_gt 0.0246
_refine_ls_shift/su_max 0.001
_refine_ls_shift/su_mean 0.000
_refine_ls_structure_factor_coef Fsqd
_refine_ls_weighting_details 'calc w=1/[\s^2^(Fo^2^)+(0.0115P)^2^+1.8533P] where P=(Fo^2^+2Fc^2^)/3'
_refine_ls_weighting_scheme calc
_refine_ls_wR_factor_gt 0.0449
_refine_ls_wR_factor_ref 0.0488
_reflns_number_gt 4520
_reflns_number_total 5498
_reflns_threshold_expression >2sigma(I)
_cod_data_source_file cg070577t-file002.cif
_cod_data_source_block struct_1
_cod_original_sg_symbol_H-M 'P 21/c'
_cod_database_code 4504427

loop_
_symmetry_equiv_pos_as_xyz
'x, y, z'
'-x, y+1/2, -z+1/2'
'-x, -y, -z'
'x, -y-1/2, z-1/2'

loop_
_atom_site_label
_atom_site_type_symbol
_atom_site_fract_x
_atom_site_fract_y
_atom_site_fract_z
_atom_site_U_iso_or_equiv
_atom_site_adp_type
_atom_site_occupancy
_atom_site_symmetry_multiplicity
_atom_site_calc_flag
_atom_site_refinement_flags
Rh1 Rh 0.161107(12) 0.481065(19) 0.101111(10) 0.01576(5) Uani 1 1 d .
Cl1 Cl 0.04523(5) 0.53229(7) -0.28138(4) 0.02942(14) Uani 1 1 d .
O1 O 0.22676(14) 0.2375(2) 0.20445(11) 0.0339(4) Uani 1 1 d .
O2 O 0.17629(13) 0.6657(2) 0.24861(11) 0.0342(4) Uani 1 1 d .
N1 N 0.10799(13) 0.6296(2) 0.01700(11) 0.0170(4) Uani 1 1 d .
N2 N 0.14793(13) 0.3586(2) -0.00340(11) 0.0173(4) Uani 1 1 d .
N3 N 0.06640(13) 0.6777(2) -0.11042(11) 0.0202(4) Uani 1 1 d .
H3 H 0.0538 0.6664 -0.1629 0.024 Uiso 1 1 calc R
N4 N 0.10622(13) 0.3452(2) -0.13376(11) 0.0203(4) Uani 1 1 d .
H4 H 0.0853 0.3695 -0.1830 0.024 Uiso 1 1 calc R
C1 C 0.20280(17) 0.3316(3) 0.16603(14) 0.0221(5) Uani 1 1 d .
C2 C 0.16858(16) 0.5981(3) 0.19213(14) 0.0221(5) Uani 1 1 d .
C3 C 0.08642(16) 0.7714(3) 0.01122(14) 0.0207(5) Uani 1 1 d .
H3A H 0.0892 0.8369 0.0549 0.025 Uiso 1 1 calc R
C4 C 0.06039(17) 0.8018(3) -0.06793(15) 0.0234(5) Uani 1 1 d .
H4A H 0.0418 0.8911 -0.0893 0.028 Uiso 1 1 calc R
C5 C 0.09472(15) 0.5772(2) -0.05793(13) 0.0159(4) Uani 1 1 d .
C6 C 0.11448(15) 0.4297(3) -0.06880(13) 0.0173(5) Uani 1 1 d .
C7 C 0.13655(17) 0.2131(3) -0.10943(14) 0.0231(5) Uani 1 1 d .
H7 H 0.1392 0.1312 -0.1425 0.028 Uiso 1 1 calc R
C8 C 0.16197(16) 0.2225(3) -0.02888(14) 0.0216(5) Uani 1 1 d .
H8 H 0.1856 0.1472 0.0044 0.026 Uiso 1 1 calc R
Rh1B Rh 0.366366(12) 0.638768(18) 0.064702(10) 0.01497(5) Uani 1 1 d .
Cl1B Cl 0.39137(5) 0.08540(7) -0.15561(3) 0.02884(14) Uani 1 1 d .
O1B O 0.42704(14) 0.70016(19) 0.23766(10) 0.0327(4) Uani 1 1 d .
O2B O 0.30831(14) 0.9400(2) 0.04229(13) 0.0405(5) Uani 1 1 d .
N1B N 0.34124(13) 0.5752(2) -0.05515(11) 0.0165(4) Uani 1 1 d .
N2B N 0.40832(13) 0.4296(2) 0.07199(10) 0.0156(4) Uani 1 1 d .
N3B N 0.34147(13) 0.4031(2) -0.14501(11) 0.0184(4) Uani 1 1 d .
H3B H 0.3488 0.3191 -0.1665 0.022 Uiso 1 1 calc R
N4B N 0.42092(13) 0.2244(2) 0.01132(11) 0.0171(4) Uani 1 1 d .
H4B H 0.4181 0.1589 -0.0265 0.021 Uiso 1 1 calc R
C1B C 0.40282(17) 0.6781(2) 0.17229(14) 0.0209(5) Uani 1 1 d .
C2B C 0.33024(17) 0.8254(3) 0.04983(15) 0.0233(5) Uani 1 1 d .
C3B C 0.30854(16) 0.6278(3) -0.12934(13) 0.0196(5) Uani 1 1 d .
H3B1 H 0.2896 0.7225 -0.1398 0.024 Uiso 1 1 calc R
C4B C 0.30779(17) 0.5222(3) -0.18499(14) 0.0220(5) Uani 1 1 d .
H4B1 H 0.2879 0.5290 -0.2408 0.026 Uiso 1 1 calc R
C5B C 0.36079(15) 0.4395(2) -0.06753(13) 0.0146(4) Uani 1 1 d .
C6B C 0.39667(15) 0.3597(2) 0.00162(13) 0.0148(4) Uani 1 1 d .
C7B C 0.45116(16) 0.2063(3) 0.09141(13) 0.0197(5) Uani 1 1 d .
H7B H 0.4738 0.1214 0.1160 0.024 Uiso 1 1 calc R
C8B C 0.44234(16) 0.3337(2) 0.12854(13) 0.0179(5) Uani 1 1 d .
H8B H 0.4573 0.3528 0.1843 0.021 Uiso 1 1 calc R

loop_
_atom_site_aniso_label
_atom_site_aniso_U_11
_atom_site_aniso_U_22
_atom_site_aniso_U_33
_atom_site_aniso_U_23
_atom_site_aniso_U_13
_atom_site_aniso_U_12
Rh1 0.01598(9) 0.01903(10) 0.01219(8) 0.00054(7) -0.00046(6) -0.00154(7)
Cl1 0.0363(3) 0.0332(4) 0.0179(3) 0.0008(2) -0.0077(2) -0.0021(3)
O1 0.0417(11) 0.0312(11) 0.0283(10) 0.0120(8) -0.0049(8) -0.0035(9)
O2 0.0354(11) 0.0399(12) 0.0269(10) -0.0115(9) -0.0034(8) 0.0009(9)
N1 0.0139(9) 0.0196(10) 0.0173(9) -0.0002(8) -0.0004(7) -0.0004(8)
N2 0.0155(9) 0.0200(10) 0.0163(9) 0.0007(8) 0.0003(7) -0.0022(8)
N3 0.0181(10) 0.0266(11) 0.0156(9) 0.0037(8) -0.0021(7) 0.0003(8)
N4 0.0217(10) 0.0247(11) 0.0143(9) -0.0021(8) -0.0001(7) -0.0029(8)
C1 0.0224(12) 0.0270(14) 0.0170(12) -0.0008(10) -0.0001(9) -0.0051(10)
C2 0.0186(11) 0.0258(14) 0.0216(12) 0.0011(10) -0.0009(9) -0.0001(10)
C3 0.0185(11) 0.0196(13) 0.0240(12) -0.0008(10) 0.0026(9) 0.0003(9)
C4 0.0220(12) 0.0202(13) 0.0282(13) 0.0036(10) 0.0011(10) 0.0018(10)
C5 0.0106(10) 0.0210(12) 0.0159(11) 0.0010(9) -0.0004(8) -0.0019(9)
C6 0.0127(10) 0.0245(13) 0.0147(11) -0.0008(9) 0.0011(8) -0.0024(9)
C7 0.0236(12) 0.0209(13) 0.0249(13) -0.0052(10) 0.0036(9) -0.0034(10)
C8 0.0212(12) 0.0180(13) 0.0255(13) -0.0003(10) 0.0015(9) -0.0017(9)
Rh1B 0.01622(9) 0.01384(9) 0.01475(9) -0.00060(7) -0.00049(6) -0.00062(7)
Cl1B 0.0445(4) 0.0226(3) 0.0193(3) -0.0040(2) -0.0004(2) 0.0079(3)
O1B 0.0494(12) 0.0287(10) 0.0196(9) -0.0042(8) -0.0029(8) -0.0091(9)
O2B 0.0468(12) 0.0186(11) 0.0552(13) 0.0018(9) -0.0074(10) 0.0015(9)
N1B 0.0162(9) 0.0160(10) 0.0172(10) 0.0028(8) -0.0002(7) 0.0002(8)
N2B 0.0180(9) 0.0160(10) 0.0128(9) 0.0002(7) 0.0000(7) 0.0010(8)
N3B 0.0229(10) 0.0179(10) 0.0142(9) -0.0008(8) -0.0015(7) -0.0011(8)
N4B 0.0210(9) 0.0147(10) 0.0156(9) -0.0021(7) 0.0001(7) 0.0006(8)
C1B 0.0230(12) 0.0163(12) 0.0235(13) -0.0008(10) 0.0018(9) -0.0021(10)
C2B 0.0244(12) 0.0203(14) 0.0248(13) -0.0002(10) -0.0029(10) -0.0026(10)
C3B 0.0196(11) 0.0194(12) 0.0197(11) 0.0057(10) -0.0017(9) -0.0007(9)
C4B 0.0241(12) 0.0254(13) 0.0160(11) 0.0032(10) -0.0050(9) -0.0031(10)
C5B 0.0128(10) 0.0160(11) 0.0150(11) 0.0009(9) 0.0001(8) -0.0019(9)
C6B 0.0131(10) 0.0168(11) 0.0145(10) 0.0012(9) 0.0000(8) 0.0006(9)
C7B 0.0214(11) 0.0204(13) 0.0172(11) 0.0060(9) -0.0010(9) 0.0020(10)
C8B 0.0189(11) 0.0225(13) 0.0119(11) 0.0032(9) -0.0014(8) 0.0008(9)

loop_
_atom_type_symbol
_atom_type_description
_atom_type_scat_dispersion_real
_atom_type_scat_dispersion_imag
_atom_type_scat_source
C C 0.0033 0.0016 'International Tables Vol C Tables 4.2.6.8 and 6.1.1.4'
H H 0.0000 0.0000 'International Tables Vol C Tables 4.2.6.8 and 6.1.1.4'
N N 0.0061 0.0033 'International Tables Vol C Tables 4.2.6.8 and 6.1.1.4'
O O 0.0106 0.0060 'International Tables Vol C Tables 4.2.6.8 and 6.1.1.4'
Cl Cl 0.1484 0.1585 'International Tables Vol C Tables 4.2.6.8 and 6.1.1.4'
Rh Rh -1.1178 0.9187 'International Tables Vol C Tables 4.2.6.8 and 6.1.1.4'

loop_
_geom_angle_atom_site_label_1
_geom_angle_atom_site_label_2
_geom_angle_atom_site_label_3
_geom_angle
_geom_angle_site_symmetry_1
_geom_angle_site_symmetry_3
_geom_angle_publ_flag
C1 Rh1 C2 89.30(10) . . yes
C1 Rh1 N2 93.63(9) . . ?
C2 Rh1 N2 176.90(9) . . ?
C1 Rh1 N1 172.53(9) . . ?
C2 Rh1 N1 97.82(9) . . ?
N2 Rh1 N1 79.21(7) . . yes
C1 Rh1 Rh1B 101.57(7) . . ?
C2 Rh1 Rh1B 81.73(7) . . ?
N2 Rh1 Rh1B 98.64(5) . . ?
N1 Rh1 Rh1B 81.79(5) . . ?
C1 Rh1 N3 84.62(8) . 3_565 ?
C2 Rh1 N3 103.91(8) . 3_565 ?
N2 Rh1 N3 75.40(6) . 3_565 ?
N1 Rh1 N3 91.44(6) . 3_565 ?
Rh1B Rh1 N3 171.79(3) . 3_565 ?
C1 Rh1 C5 105.97(8) . 3_565 ?
C2 Rh1 C5 105.57(8) . 3_565 ?
N2 Rh1 C5 72.66(6) . 3_565 ?
N1 Rh1 C5 70.01(6) . 3_565 ?
Rh1B Rh1 C5 151.50(4) . 3_565 ?
N3 Rh1 C5 21.44(5) 3_565 3_565 ?
C5 N1 C3 106.18(19) . . ?
C5 N1 Rh1 113.03(15) . . ?
C3 N1 Rh1 140.63(15) . . ?
C6 N2 C8 106.13(18) . . ?
C6 N2 Rh1 113.54(15) . . ?
C8 N2 Rh1 140.32(16) . . ?
C5 N3 C4 107.81(19) . . ?
C5 N3 H3 126.1 . . ?
C4 N3 H3 126.1 . . ?
C6 N4 C7 107.41(19) . . ?
C6 N4 H4 126.3 . . ?
C7 N4 H4 126.3 . . ?
O1 C1 Rh1 178.1(2) . . ?
O2 C2 Rh1 177.1(2) . . ?
C4 C3 N1 108.6(2) . . ?
C4 C3 H3A 125.7 . . ?
N1 C3 H3A 125.7 . . ?
C3 C4 N3 106.5(2) . . ?
C3 C4 H4A 126.7 . . ?
N3 C4 H4A 126.7 . . ?
N3 C5 N1 110.9(2) . . ?
N3 C5 C6 131.8(2) . . ?
N1 C5 C6 117.26(19) . . ?
N2 C6 N4 110.8(2) . . ?
N2 C6 C5 116.91(19) . . ?
N4 C6 C5 132.3(2) . . ?
C8 C7 N4 106.7(2) . . ?
C8 C7 H7 126.7 . . ?
N4 C7 H7 126.7 . . ?
C7 C8 N2 108.9(2) . . ?
C7 C8 H8 125.5 . . ?
N2 C8 H8 125.5 . . ?
C2B Rh1B C1B 89.74(10) . . yes
C2B Rh1B N2B 175.68(9) . . ?
C1B Rh1B N2B 94.16(9) . . ?
C2B Rh1B N1B 96.81(9) . . ?
C1B Rh1B N1B 172.10(9) . . ?
N2B Rh1B N1B 79.16(7) . . yes
C2B Rh1B Rh1 103.08(7) . . ?
C1B Rh1B Rh1 96.94(7) . . ?
N2B Rh1B Rh1 78.33(5) . . ?
N1B Rh1B Rh1 85.91(5) . . ?
C2B Rh1B N4B 80.02(8) . 3_665 ?
C1B Rh1B N4B 93.77(8) . 3_665 ?
N2B Rh1B N4B 97.83(6) . 3_665 ?
N1B Rh1B N4B 83.07(6) . 3_665 ?
Rh1 Rh1B N4B 168.84(3) . 3_665 ?
C2B Rh1B C6B 101.96(8) . 3_665 ?
C1B Rh1B C6B 94.25(8) . 3_665 ?
N2B Rh1B C6B 75.91(6) . 3_665 ?
N1B Rh1B C6B 80.11(6) . 3_665 ?
Rh1 Rh1B C6B 152.55(4) . 3_665 ?
N4B Rh1B C6B 21.94(5) 3_665 3_665 ?
C5B N1B C3B 106.06(18) . . ?
C5B N1B Rh1B 113.48(14) . . ?
C3B N1B Rh1B 140.45(16) . . ?
C6B N2B C8B 106.47(18) . . ?
C6B N2B Rh1B 113.67(14) . . ?
C8B N2B Rh1B 139.80(15) . . ?
C5B N3B C4B 107.07(19) . . ?
C5B N3B H3B 126.5 . . ?
C4B N3B H3B 126.5 . . ?
C6B N4B C7B 107.45(18) . . ?
C6B N4B H4B 126.3 . . ?
C7B N4B H4B 126.3 . . ?
O1B C1B Rh1B 178.3(2) . . ?
O2B C2B Rh1B 178.7(2) . . ?
C4B C3B N1B 108.8(2) . . ?
C4B C3B H3B1 125.6 . . ?
N1B C3B H3B1 125.6 . . ?
C3B C4B N3B 106.9(2) . . ?
C3B C4B H4B1 126.6 . . ?
N3B C4B H4B1 126.6 . . ?
N1B C5B N3B 111.16(19) . . ?
N1B C5B C6B 116.95(19) . . ?
N3B C5B C6B 131.9(2) . . ?
N4B C6B N2B 110.64(18) . . ?
N4B C6B C5B 132.7(2) . . ?
N2B C6B C5B 116.69(19) . . ?
C8B C7B N4B 106.8(2) . . ?
C8B C7B H7B 126.6 . . ?
N4B C7B H7B 126.6 . . ?
C7B C8B N2B 108.66(19) . . ?
C7B C8B H8B 125.7 . . ?
N2B C8B H8B 125.7 . . ?

loop_
_geom_bond_atom_site_label_1
_geom_bond_atom_site_label_2
_geom_bond_distance
_geom_bond_site_symmetry_2
_geom_bond_publ_flag
Rh1 C1 1.855(3) . yes
Rh1 C2 1.865(2) . yes
Rh1 N2 2.0781(18) . yes
Rh1 N1 2.0893(19) . yes
Rh1 Rh1B 3.2986(4) . yes
Rh1 N3 3.5113(19) 3_565 yes
Rh1 C5 3.638(2) 3_565 yes
O1 C1 1.136(3) . ?
O2 C2 1.131(3) . ?
N1 C5 1.336(3) . ?
N1 C3 1.381(3) . ?
N2 C6 1.337(3) . ?
N2 C8 1.375(3) . ?
N3 C5 1.335(3) . ?
N3 C4 1.375(3) . ?
N3 H3 0.8800 . ?
N4 C6 1.338(3) . ?
N4 C7 1.377(3) . ?
N4 H4 0.8800 . ?
C3 C4 1.368(3) . ?
C3 H3A 0.9500 . ?
C4 H4A 0.9500 . ?
C5 C6 1.439(3) . ?
C7 C8 1.361(3) . ?
C7 H7 0.9500 . ?
C8 H8 0.9500 . ?
Rh1B C2B 1.855(3) . yes
Rh1B C1B 1.859(2) . yes
Rh1B N2B 2.0714(19) . yes
Rh1B N1B 2.0786(18) . yes
Rh1B N4B 3.5073(18) 3_665 yes
Rh1B C6B 3.513(2) 3_665 yes
O1B C1B 1.133(3) . ?
O2B C2B 1.136(3) . ?
N1B C5B 1.334(3) . ?
N1B C3B 1.379(3) . ?
N2B C6B 1.339(3) . ?
N2B C8B 1.372(3) . ?
N3B C5B 1.338(3) . ?
N3B C4B 1.380(3) . ?
N3B H3B 0.8800 . ?
N4B C6B 1.336(3) . ?
N4B C7B 1.378(3) . ?
N4B H4B 0.8800 . ?
C3B C4B 1.358(3) . ?
C3B H3B1 0.9500 . ?
C4B H4B1 0.9500 . ?
C5B C6B 1.438(3) . ?
C7B C8B 1.363(3) . ?
C7B H7B 0.9500 . ?
C8B H8B 0.9500 . ?

loop_
_geom_hbond_atom_site_label_D
_geom_hbond_atom_site_label_H
_geom_hbond_atom_site_label_A
_geom_hbond_distance_DH
_geom_hbond_distance_HA
_geom_hbond_distance_DA
_geom_hbond_angle_DHA
N3 H3 Cl1 0.88 2.33 3.137(2) 152.8
N4 H4 Cl1 0.88 2.29 3.099(2) 152.8
N3B H3B Cl1B 0.88 2.30 3.102(2) 151.3
N4B H4B Cl1B 0.88 2.25 3.0605(19) 152.6
